data_7150525
loop_
_publ_author_name
'Bhunnoo, Riaz A'
'Hobbs, Heather'
'Lain\'e, Dramane I'
'Light, Mark E'
'Brown, Richard C D'

_publ_section_title
;
 Synthesis of the non-adjacent bis-THF core of cis-sylvaticin using a
 double oxidative cyclisation.
;
_journal_issue 5
_journal_name_full 'Organic &amp; biomolecular chemistry'
_journal_page_first 1017
_journal_page_last 1024
_journal_paper_doi 10.1039/b813201a
_journal_volume 7
_journal_year 2009
_chemical_compound_source 'Riaz Bhunnoo'
_chemical_formula_sum 'C28 H54 O6 Si2'
_chemical_formula_weight 542.89
_chemical_name_systematic
;
?
;
_space_group_IT_number 2
_symmetry_cell_setting triclinic
_symmetry_space_group_name_Hall '-P 1'
_symmetry_space_group_name_H-M 'P -1'
_atom_sites_solution_hydrogens geom
_atom_sites_solution_primary direct
_atom_sites_solution_secondary difmap
_audit_creation_method SHELXL-97
_cell_angle_alpha 68.383(5)
_cell_angle_beta 83.788(5)
_cell_angle_gamma 82.900(5)
_cell_formula_units_Z 1
_cell_length_a 7.417(5)
_cell_length_b 10.385(5)
_cell_length_c 10.651(5)
_cell_measurement_reflns_used 3387
_cell_measurement_temperature 120(2)
_cell_measurement_theta_max 27.48
_cell_measurement_theta_min 2.91
_cell_volume 755.1(7)
_computing_cell_refinement 'DENZO (Otwinowski & Minor, 1997) & COLLECT (Hooft, R.W.W., 1998)'
_computing_data_collection 'COLLECT (Hooft, R.W.W., 1998)'
_computing_data_reduction 'DENZO (Otwinowski & Minor, 1997) & COLLECT (Hooft, R.W.W., 1998)'
_computing_molecular_graphics 'CAMERON (Watkin, et al., 1993)'
_computing_publication_material 'WINGX (Farrugia, 1998)'
_computing_structure_refinement 'SHELXL-97 (Sheldrick, 1997)'
_computing_structure_solution 'SHELXS-97 (Sheldrick, 1997)'
_diffrn_ambient_temperature 120(2)
_diffrn_detector_area_resol_mean 9.091
_diffrn_measured_fraction_theta_full 0.998
_diffrn_measured_fraction_theta_max 0.991
_diffrn_measurement_device_type 'Bruker-Nonius CCD camera on \k-goniostat'
_diffrn_measurement_method '\f & \w scans to fill the asymmetric unit'
_diffrn_radiation_monochromator '10cm confocal mirrors'
_diffrn_radiation_source 'Bruker Nonius FR591 Rotating Anode'
_diffrn_radiation_type MoK\a
_diffrn_radiation_wavelength 0.71069
_diffrn_reflns_av_R_equivalents 0.0547
_diffrn_reflns_av_sigmaI/netI 0.0609
_diffrn_reflns_limit_h_max 9
_diffrn_reflns_limit_h_min -9
_diffrn_reflns_limit_k_max 13
_diffrn_reflns_limit_k_min -13
_diffrn_reflns_limit_l_max 13
_diffrn_reflns_limit_l_min -13
_diffrn_reflns_number 12517
_diffrn_reflns_theta_full 25.00
_diffrn_reflns_theta_max 27.63
_diffrn_reflns_theta_min 3.33
_diffrn_standards_number 0
_exptl_absorpt_coefficient_mu 0.155
_exptl_absorpt_correction_T_max 0.9923
_exptl_absorpt_correction_T_min 0.9786
_exptl_absorpt_correction_type multi-scan
_exptl_absorpt_process_details
;
SADABS V2.10 (Sheldrick, G.M., 2003)
;
_exptl_crystal_colour Colourless
_exptl_crystal_density_diffrn 1.194
_exptl_crystal_density_method 'not measured'
_exptl_crystal_description Block
_exptl_crystal_F_000 298
_exptl_crystal_size_max 0.14
_exptl_crystal_size_mid 0.07
_exptl_crystal_size_min 0.05
_refine_diff_density_max 0.335
_refine_diff_density_min -0.283
_refine_diff_density_rms 0.056
_refine_ls_extinction_method none
_refine_ls_goodness_of_fit_ref 1.018
_refine_ls_hydrogen_treatment constr
_refine_ls_matrix_type full
_refine_ls_number_parameters 168
_refine_ls_number_reflns 3491
_refine_ls_number_restraints 0
_refine_ls_restrained_S_all 1.018
_refine_ls_R_factor_all 0.0665
_refine_ls_R_factor_gt 0.0455
_refine_ls_shift/su_max 0.000
_refine_ls_shift/su_mean 0.000
_refine_ls_structure_factor_coef Fsqd
_refine_ls_weighting_details 'calc w=1/[\s^2^(Fo^2^)+(0.0349P)^2^+0.4161P] where P=(Fo^2^+2Fc^2^)/3'
_refine_ls_weighting_scheme calc
_refine_ls_wR_factor_gt 0.0981
_refine_ls_wR_factor_ref 0.1072
_reflns_number_gt 2708
_reflns_number_total 3491
_reflns_threshold_expression >2sigma(I)
_cod_data_source_file b813201a.txt
_cod_data_source_block 04sot0866
_cod_depositor_comments
;
The following automatic conversions were performed:
'_symmetry_cell_setting' value 'Triclinic' changed to 'triclinic'
according to '/home/saulius/struct/CIF-dictionaries/cif_core.dic'
dictionary named 'cif_core.dic' version 2.4.1 from 2010-06-29.

Automatic conversion script
Id: cif_fix_enum 1527 2010-12-29 10:47:43Z saulius 
;
_cod_original_sg_symbol_H-M P-1
_cod_database_code 7150525

loop_
_symmetry_equiv_pos_as_xyz
'x, y, z'
'-x, -y, -z'

loop_
_atom_site_label
_atom_site_type_symbol
_atom_site_fract_x
_atom_site_fract_y
_atom_site_fract_z
_atom_site_U_iso_or_equiv
_atom_site_adp_type
_atom_site_occupancy
_atom_site_symmetry_multiplicity
_atom_site_calc_flag
_atom_site_refinement_flags
_atom_site_disorder_assembly
_atom_site_disorder_group
Si1 Si 0.30463(6) 0.79205(5) 0.23548(5) 0.01625(14) Uani 1 1 d . . .
O1 O 0.87498(18) 0.55030(15) 0.12357(15) 0.0336(3) Uani 1 1 d . . .
O2 O 0.52428(15) 0.49346(12) 0.27784(12) 0.0201(3) Uani 1 1 d . . .
O3 O 0.25387(15) 0.65660(11) 0.37165(12) 0.0171(3) Uani 1 1 d . . .
C1 C 0.7453(3) 0.5502(2) 0.0328(2) 0.0310(5) Uani 1 1 d . . .
H1A H 0.7925 0.5478 -0.0570 0.037 Uiso 1 1 calc R . .
H1B H 0.6261 0.6046 0.0337 0.037 Uiso 1 1 calc R . .
C2 C 0.7846(2) 0.42700(19) 0.1511(2) 0.0244(4) Uani 1 1 d . . .
H2 H 0.8616 0.3494 0.1319 0.029 Uiso 1 1 calc R . .
C3 C 0.6593(2) 0.38310(18) 0.27585(19) 0.0212(4) Uani 1 1 d . . .
H3 H 0.7316 0.3549 0.3573 0.025 Uiso 1 1 calc R . .
C4 C 0.5482(2) 0.26402(18) 0.28725(19) 0.0229(4) Uani 1 1 d . . .
H4A H 0.6140 0.1725 0.3344 0.027 Uiso 1 1 calc R . .
H4B H 0.5200 0.2687 0.1968 0.027 Uiso 1 1 calc R . .
C5 C 0.3736(2) 0.28895(18) 0.37095(19) 0.0221(4) Uani 1 1 d . . .
H5A H 0.2638 0.2957 0.3229 0.027 Uiso 1 1 calc R . .
H5B H 0.3649 0.2130 0.4604 0.027 Uiso 1 1 calc R . .
C6 C 0.3946(2) 0.42768(17) 0.38628(18) 0.0185(4) Uani 1 1 d . . .
H6 H 0.4465 0.4087 0.4749 0.022 Uiso 1 1 calc R . .
C7 C 0.2189(2) 0.52217(17) 0.37671(18) 0.0170(4) Uani 1 1 d . . .
H7 H 0.1601 0.5326 0.2929 0.020 Uiso 1 1 calc R . .
C8 C 0.0907(2) 0.45722(18) 0.49950(18) 0.0205(4) Uani 1 1 d . . .
H8A H 0.0676 0.3642 0.5026 0.025 Uiso 1 1 calc R . .
H8B H 0.1513 0.4441 0.5823 0.025 Uiso 1 1 calc R . .
C9 C 0.2417(2) 0.77103(19) 0.08040(18) 0.0238(4) Uani 1 1 d . . .
H9A H 0.3168 0.6921 0.0669 0.036 Uiso 1 1 calc R . .
H9B H 0.2622 0.8559 0.0020 0.036 Uiso 1 1 calc R . .
H9C H 0.1129 0.7541 0.0905 0.036 Uiso 1 1 calc R . .
C10 C 0.5503(2) 0.81755(19) 0.22193(19) 0.0226(4) Uani 1 1 d . . .
H10A H 0.5816 0.8281 0.3045 0.034 Uiso 1 1 calc R . .
H10B H 0.5761 0.9013 0.1437 0.034 Uiso 1 1 calc R . .
H10C H 0.6230 0.7367 0.2105 0.034 Uiso 1 1 calc R . .
C11 C 0.1691(2) 0.94869(18) 0.26092(18) 0.0198(4) Uani 1 1 d . . .
C12 C 0.2187(3) 1.08264(19) 0.1461(2) 0.0265(4) Uani 1 1 d . . .
H12A H 0.1470 1.1625 0.1604 0.040 Uiso 1 1 calc R . .
H12B H 0.1921 1.0789 0.0595 0.040 Uiso 1 1 calc R . .
H12C H 0.3487 1.0923 0.1450 0.040 Uiso 1 1 calc R . .
C13 C 0.2105(3) 0.9555(2) 0.3962(2) 0.0285(4) Uani 1 1 d . . .
H13A H 0.3410 0.9631 0.3959 0.043 Uiso 1 1 calc R . .
H13B H 0.1761 0.8710 0.4703 0.043 Uiso 1 1 calc R . .
H13C H 0.1410 1.0369 0.4090 0.043 Uiso 1 1 calc R . .
C14 C -0.0358(2) 0.9377(2) 0.2626(2) 0.0285(4) Uani 1 1 d . . .
H14A H -0.1043 1.0191 0.2761 0.043 Uiso 1 1 calc R . .
H14B H -0.0702 0.8531 0.3366 0.043 Uiso 1 1 calc R . .
H14C H -0.0638 0.9340 0.1763 0.043 Uiso 1 1 calc R . .

loop_
_atom_site_aniso_label
_atom_site_aniso_U_11
_atom_site_aniso_U_22
_atom_site_aniso_U_33
_atom_site_aniso_U_23
_atom_site_aniso_U_13
_atom_site_aniso_U_12
Si1 0.0163(2) 0.0150(2) 0.0165(3) -0.00434(19) -0.00019(17) -0.00283(17)
O1 0.0275(7) 0.0356(8) 0.0423(9) -0.0190(7) 0.0076(6) -0.0128(6)
O2 0.0174(6) 0.0164(6) 0.0246(7) -0.0066(5) 0.0052(5) -0.0020(5)
O3 0.0202(6) 0.0133(6) 0.0175(6) -0.0050(5) 0.0007(5) -0.0035(4)
C1 0.0281(10) 0.0323(11) 0.0294(11) -0.0091(9) 0.0059(8) -0.0035(8)
C2 0.0205(9) 0.0229(10) 0.0320(11) -0.0135(8) 0.0017(8) -0.0022(7)
C3 0.0204(9) 0.0197(9) 0.0240(10) -0.0096(8) -0.0033(7) 0.0028(7)
C4 0.0261(9) 0.0184(9) 0.0251(10) -0.0092(8) -0.0025(7) -0.0003(7)
C5 0.0253(9) 0.0170(9) 0.0244(10) -0.0081(8) -0.0001(7) -0.0028(7)
C6 0.0185(8) 0.0170(9) 0.0181(9) -0.0047(7) 0.0012(7) -0.0023(6)
C7 0.0183(8) 0.0134(8) 0.0196(9) -0.0056(7) 0.0007(7) -0.0048(6)
C8 0.0205(9) 0.0170(9) 0.0213(9) -0.0038(7) 0.0023(7) -0.0041(7)
C9 0.0272(10) 0.0224(10) 0.0208(9) -0.0056(8) -0.0033(7) -0.0038(7)
C10 0.0200(9) 0.0205(9) 0.0258(10) -0.0063(8) 0.0011(7) -0.0046(7)
C11 0.0207(9) 0.0147(9) 0.0218(9) -0.0042(7) 0.0000(7) -0.0023(6)
C12 0.0274(10) 0.0172(9) 0.0309(11) -0.0046(8) 0.0005(8) -0.0020(7)
C13 0.0360(11) 0.0230(10) 0.0278(11) -0.0119(9) -0.0006(8) -0.0003(8)
C14 0.0215(9) 0.0229(10) 0.0356(12) -0.0057(9) 0.0006(8) 0.0007(7)

loop_
_atom_type_symbol
_atom_type_description
_atom_type_scat_dispersion_real
_atom_type_scat_dispersion_imag
_atom_type_scat_source
C C 0.0033 0.0016 'International Tables Vol C Tables 4.2.6.8 and 6.1.1.4'
H H 0.0000 0.0000 'International Tables Vol C Tables 4.2.6.8 and 6.1.1.4'
O O 0.0106 0.0060 'International Tables Vol C Tables 4.2.6.8 and 6.1.1.4'
Si Si 0.0817 0.0704 'International Tables Vol C Tables 4.2.6.8 and 6.1.1.4'

loop_
_geom_angle_atom_site_label_1
_geom_angle_atom_site_label_2
_geom_angle_atom_site_label_3
_geom_angle
_geom_angle_site_symmetry_1
_geom_angle_site_symmetry_3
_geom_angle_publ_flag
O3 Si1 C10 110.78(7) . . ?
O3 Si1 C9 110.75(8) . . ?
C10 Si1 C9 110.41(9) . . ?
O3 Si1 C11 105.88(8) . . ?
C10 Si1 C11 108.19(8) . . ?
C9 Si1 C11 110.72(8) . . ?
C1 O1 C2 60.71(12) . . ?
C3 O2 C6 104.30(13) . . ?
C7 O3 Si1 127.25(11) . . ?
O1 C1 C2 59.71(12) . . ?
O1 C2 C1 59.58(13) . . ?
O1 C2 C3 117.15(16) . . ?
C1 C2 C3 123.45(16) . . ?
O2 C3 C2 111.21(14) . . ?
O2 C3 C4 103.92(14) . . ?
C2 C3 C4 113.83(16) . . ?
C3 C4 C5 103.12(15) . . ?
C6 C5 C4 103.99(14) . . ?
O2 C6 C7 110.06(14) . . ?
O2 C6 C5 104.56(14) . . ?
C7 C6 C5 114.30(14) . . ?
O3 C7 C8 109.23(14) . . ?
O3 C7 C6 110.90(13) . . ?
C8 C7 C6 109.25(14) . . ?
C8 C8 C7 113.90(18) 2_566 . ?
C12 C11 C13 109.17(16) . . ?
C12 C11 C14 108.45(14) . . ?
C13 C11 C14 108.89(16) . . ?
C12 C11 Si1 110.44(13) . . ?
C13 C11 Si1 109.55(12) . . ?
C14 C11 Si1 110.30(13) . . ?

loop_
_geom_bond_atom_site_label_1
_geom_bond_atom_site_label_2
_geom_bond_distance
_geom_bond_site_symmetry_2
_geom_bond_publ_flag
Si1 O3 1.6534(13) . ?
Si1 C10 1.856(2) . ?
Si1 C9 1.858(2) . ?
Si1 C11 1.8952(19) . ?
O1 C1 1.436(3) . ?
O1 C2 1.438(2) . ?
O2 C3 1.430(2) . ?
O2 C6 1.437(2) . ?
O3 C7 1.432(2) . ?
C1 C2 1.452(3) . ?
C2 C3 1.493(3) . ?
C3 C4 1.531(3) . ?
C4 C5 1.541(3) . ?
C5 C6 1.536(2) . ?
C6 C7 1.520(2) . ?
C7 C8 1.519(2) . ?
C8 C8 1.519(3) 2_566 ?
C11 C12 1.530(3) . ?
C11 C13 1.534(3) . ?
C11 C14 1.536(3) . ?
